data_4062694
loop_
_publ_author_name
'Weng, Zhiqiang'
'Teo, Shihui'
'Koh, Lip Lin'
'Hor, T. S. Andy'

_publ_section_title
;
 Efficient Suzuki-coupling of aryl chlorides catalyzed by Palladium(0)
with P,N-heteroligand and isolation of unsaturated intermediates
;
_journal_name_full Organometallics
_journal_paper_doi 10.1021/om0494770
_journal_year 2004
_chemical_formula_sum 'C86 H96 Cl4 Fe2 N2 O2 P2 Pd2'
_chemical_formula_weight 1717.89
_space_group_IT_number 15
_symmetry_cell_setting monoclinic
_symmetry_space_group_name_Hall '-C 2yc'
_symmetry_space_group_name_H-M 'C 1 2/c 1'
_cell_angle_alpha 90.00
_cell_angle_beta 92.943(2)
_cell_angle_gamma 90.00
_cell_formula_units_Z 4
_cell_length_a 19.8738(19)
_cell_length_b 19.5297(19)
_cell_length_c 20.4146(18)
_cell_measurement_temperature 223(2)
_cell_volume 7913.1(13)
_diffrn_ambient_temperature 223(2)
_exptl_crystal_density_diffrn 1.442
_cod_depositor_comments
;
The following automatic conversions were performed:
'_symmetry_cell_setting' value 'Monoclinic' changed to 'monoclinic'
according to '/home/saulius/struct/CIF-dictionaries/cif_core.dic'
dictionary named 'cif_core.dic' version 2.4.1 from 2010-06-29.

Automatic conversion script
Id: cif_fix_enum 1527 2010-12-29 10:47:43Z saulius 
;
_cod_original_sg_symbol_H-M 'C 2/c'
_cod_database_code 4062694

loop_
_symmetry_equiv_pos_as_xyz
'x, y, z'
'-x, y, -z+1/2'
'x+1/2, y+1/2, z'
'-x+1/2, y+1/2, -z+1/2'
'-x, -y, -z'
'x, -y, z-1/2'
'-x+1/2, -y+1/2, -z'
'x+1/2, -y+1/2, z-1/2'

loop_
_atom_site_label
_atom_site_type_symbol
_atom_site_fract_x
_atom_site_fract_y
_atom_site_fract_z
_atom_site_U_iso_or_equiv
_atom_site_adp_type
_atom_site_occupancy
_atom_site_symmetry_multiplicity
_atom_site_calc_flag
_atom_site_refinement_flags
_atom_site_disorder_assembly
_atom_site_disorder_group
Pd1 Pd 0.220430(13) 0.483577(16) 0.523982(12) 0.03460(10) Uani 1 1 d . . .
Fe1 Fe 0.17163(3) 0.43500(3) 0.33192(2) 0.04465(16) Uani 1 1 d . . .
P1 P 0.30213(5) 0.45265(5) 0.45102(5) 0.0383(2) Uani 1 1 d . . .
N1 N 0.12375(15) 0.43040(16) 0.49951(14) 0.0390(7) Uani 1 1 d . . .
O1 O 0.08160(13) 0.58649(16) 0.59660(14) 0.0582(8) Uani 1 1 d . . .
C1 C 0.26110(18) 0.5435(2) 0.60222(17) 0.0429(9) Uani 1 1 d . . .
H1 H 0.2774 0.5891 0.5890 0.051 Uiso 1 1 calc R . .
C2 C 0.19031(18) 0.5396(2) 0.60831(17) 0.0416(9) Uani 1 1 d . . .
H2 H 0.1753 0.5115 0.6452 0.050 Uiso 1 1 calc R . .
C3 C 0.1411(2) 0.5874(2) 0.58008(19) 0.0466(10) Uani 1 1 d . . .
C4 C 0.1614(2) 0.6355(2) 0.52823(19) 0.0466(10) Uani 1 1 d . . .
H4 H 0.2074 0.6418 0.5216 0.056 Uiso 1 1 calc R . .
C5 C 0.1165(2) 0.6699(2) 0.4912(2) 0.0543(11) Uani 1 1 d . . .
H5 H 0.0715 0.6656 0.5027 0.065 Uiso 1 1 calc R . .
C6 C 0.1277(2) 0.7136(2) 0.4346(2) 0.0574(11) Uani 1 1 d . . .
C7 C 0.1914(2) 0.7281(2) 0.4125(3) 0.0682(13) Uani 1 1 d . . .
H7 H 0.2299 0.7123 0.4367 0.082 Uiso 1 1 calc R . .
C8 C 0.1989(3) 0.7650(3) 0.3562(3) 0.0824(16) Uani 1 1 d . . .
H8 H 0.2422 0.7736 0.3418 0.099 Uiso 1 1 calc R . .
C9 C 0.1431(3) 0.7894(3) 0.3208(3) 0.0827(16) Uani 1 1 d . . .
H9 H 0.1483 0.8144 0.2820 0.099 Uiso 1 1 calc R . .
C10 C 0.0810(3) 0.7771(3) 0.3420(3) 0.0868(17) Uani 1 1 d . . .
H10 H 0.0431 0.7941 0.3177 0.104 Uiso 1 1 calc R . .
C11 C 0.0718(2) 0.7402(2) 0.3984(3) 0.0706(14) Uani 1 1 d . . .
H11 H 0.0281 0.7329 0.4125 0.085 Uiso 1 1 calc R . .
C12 C 0.3093(2) 0.5048(2) 0.64464(18) 0.0455(10) Uani 1 1 d . . .
C13 C 0.3749(2) 0.5280(3) 0.6571(2) 0.0567(12) Uani 1 1 d . . .
H13 H 0.3876 0.5708 0.6407 0.068 Uiso 1 1 calc R . .
C14 C 0.4213(2) 0.4892(3) 0.6930(2) 0.0724(16) Uani 1 1 d . . .
H14 H 0.4654 0.5059 0.7008 0.087 Uiso 1 1 calc R . .
C15 C 0.4042(3) 0.4265(3) 0.7175(2) 0.0756(16) Uani 1 1 d . . .
H15 H 0.4365 0.3999 0.7411 0.091 Uiso 1 1 calc R . .
C16 C 0.3393(3) 0.4029(3) 0.7072(2) 0.0664(13) Uani 1 1 d . . .
H16 H 0.3272 0.3603 0.7244 0.080 Uiso 1 1 calc R . .
C17 C 0.2917(2) 0.4414(2) 0.67157(19) 0.0550(11) Uani 1 1 d . . .
H17 H 0.2473 0.4251 0.6654 0.066 Uiso 1 1 calc R . .
C18 C 0.10349(18) 0.3992(2) 0.55903(17) 0.0386(9) Uani 1 1 d . . .
C19 C 0.0464(2) 0.4213(2) 0.58957(19) 0.0496(10) Uani 1 1 d . . .
H19 H 0.0177 0.4539 0.5689 0.060 Uiso 1 1 calc R . .
C20 C 0.0320(2) 0.3956(2) 0.6500(2) 0.0604(12) Uani 1 1 d . . .
H20 H -0.0064 0.4111 0.6707 0.072 Uiso 1 1 calc R . .
C21 C 0.0730(2) 0.3477(2) 0.6803(2) 0.0574(12) Uani 1 1 d . . .
H21 H 0.0630 0.3308 0.7218 0.069 Uiso 1 1 calc R . .
C22 C 0.1288(2) 0.3241(2) 0.65001(19) 0.0555(11) Uani 1 1 d . . .
H22 H 0.1563 0.2902 0.6702 0.067 Uiso 1 1 calc R . .
C23 C 0.1443(2) 0.3506(2) 0.58950(19) 0.0468(10) Uani 1 1 d . . .
H23 H 0.1829 0.3353 0.5692 0.056 Uiso 1 1 calc R . .
C24 C 0.08188(19) 0.4292(2) 0.44968(18) 0.0463(10) Uani 1 1 d . . .
H24 H 0.0409 0.4059 0.4534 0.056 Uiso 1 1 calc R . .
C25 C 0.09456(18) 0.4623(2) 0.38752(18) 0.0439(10) Uani 1 1 d . . .
C26 C 0.0682(2) 0.4399(2) 0.32420(19) 0.0536(11) Uani 1 1 d . . .
H26 H 0.0374 0.4007 0.3158 0.064 Uiso 1 1 calc R . .
C27 C 0.0959(2) 0.4820(3) 0.2756(2) 0.0603(12) Uani 1 1 d . . .
H27 H 0.0877 0.4773 0.2275 0.072 Uiso 1 1 calc R . .
C28 C 0.1375(2) 0.5318(2) 0.3082(2) 0.0527(11) Uani 1 1 d . . .
H28 H 0.1636 0.5679 0.2867 0.063 Uiso 1 1 calc R . .
C29 C 0.13686(19) 0.5198(2) 0.37648(18) 0.0458(10) Uani 1 1 d . . .
H29 H 0.1618 0.5468 0.4109 0.055 Uiso 1 1 calc R . .
C30 C 0.26405(18) 0.4135(2) 0.37736(17) 0.0403(9) Uani 1 1 d . . .
C31 C 0.2704(2) 0.4247(2) 0.30818(18) 0.0477(10) Uani 1 1 d . . .
H31 H 0.2979 0.4609 0.2887 0.057 Uiso 1 1 calc R . .
C32 C 0.2292(2) 0.3775(2) 0.2727(2) 0.0589(12) Uani 1 1 d . . .
H32 H 0.2235 0.3748 0.2243 0.071 Uiso 1 1 calc R . .
C33 C 0.1969(2) 0.3351(2) 0.3174(2) 0.0583(12) Uani 1 1 d . . .
H33 H 0.1655 0.2972 0.3061 0.070 Uiso 1 1 calc R . .
C34 C 0.21758(19) 0.3573(2) 0.38139(18) 0.0460(10) Uani 1 1 d . . .
H34 H 0.2024 0.3371 0.4226 0.055 Uiso 1 1 calc R . .
C35 C 0.36285(19) 0.3815(2) 0.47885(19) 0.0478(10) Uani 1 1 d . . .
C36 C 0.35266(19) 0.5280(2) 0.42188(19) 0.0485(10) Uani 1 1 d . . .
C37 C 0.3221(2) 0.3294(2) 0.5161(2) 0.0581(12) Uani 1 1 d . . .
H37A H 0.2878 0.3093 0.4865 0.087 Uiso 1 1 calc R . .
H37B H 0.3008 0.3521 0.5519 0.087 Uiso 1 1 calc R . .
H37C H 0.3519 0.2937 0.5335 0.087 Uiso 1 1 calc R . .
C38 C 0.3948(2) 0.3444(3) 0.4217(2) 0.0670(13) Uani 1 1 d . . .
H38A H 0.4251 0.3754 0.4005 0.101 Uiso 1 1 calc R . .
H38B H 0.3596 0.3295 0.3902 0.101 Uiso 1 1 calc R . .
H38C H 0.4199 0.3049 0.4383 0.101 Uiso 1 1 calc R . .
C39 C 0.4185(2) 0.4090(2) 0.5268(2) 0.0600(12) Uani 1 1 d . . .
H39A H 0.4435 0.3709 0.5465 0.090 Uiso 1 1 calc R . .
H39B H 0.3984 0.4355 0.5608 0.090 Uiso 1 1 calc R . .
H39C H 0.4489 0.4378 0.5033 0.090 Uiso 1 1 calc R . .
C40 C 0.4110(2) 0.5099(3) 0.3790(2) 0.0617(12) Uani 1 1 d . . .
H40A H 0.3947 0.4803 0.3434 0.093 Uiso 1 1 calc R . .
H40B H 0.4458 0.4864 0.4053 0.093 Uiso 1 1 calc R . .
H40C H 0.4293 0.5514 0.3610 0.093 Uiso 1 1 calc R . .
C41 C 0.3811(2) 0.5693(2) 0.4811(2) 0.0616(12) Uani 1 1 d . . .
H41A H 0.4116 0.5408 0.5078 0.092 Uiso 1 1 calc R . .
H41B H 0.3444 0.5843 0.5072 0.092 Uiso 1 1 calc R . .
H41C H 0.4052 0.6089 0.4659 0.092 Uiso 1 1 calc R . .
C42 C 0.3030(2) 0.5758(2) 0.3840(2) 0.0570(12) Uani 1 1 d . . .
H42A H 0.3261 0.6176 0.3725 0.086 Uiso 1 1 calc R . .
H42B H 0.2660 0.5869 0.4112 0.086 Uiso 1 1 calc R . .
H42C H 0.2858 0.5531 0.3443 0.086 Uiso 1 1 calc R . .
Cl1 Cl 0.03152(12) 0.24650(15) 0.36503(15) 0.1966(13) Uani 1 1 d D . .
Cl2 Cl -0.10694(13) 0.23989(14) 0.32279(12) 0.1815(11) Uani 1 1 d D . .
C1SA C -0.0474(4) 0.2587(6) 0.3789(5) 0.088(3) Uiso 0.50 1 d PD A 1
H1SA H -0.0525 0.3072 0.3899 0.105 Uiso 0.50 1 calc PR A 1
H1SB H -0.0568 0.2325 0.4184 0.105 Uiso 0.50 1 calc PR A 1
C1SB C -0.0370(3) 0.2865(4) 0.3267(4) 0.064(2) Uiso 0.50 1 d PD A 2
H1SC H -0.0457 0.3291 0.3501 0.077 Uiso 0.50 1 calc PR A 2
H1SD H -0.0257 0.2987 0.2820 0.077 Uiso 0.50 1 calc PR A 2

loop_
_atom_site_aniso_label
_atom_site_aniso_U_11
_atom_site_aniso_U_22
_atom_site_aniso_U_33
_atom_site_aniso_U_23
_atom_site_aniso_U_13
_atom_site_aniso_U_12
Pd1 0.02962(15) 0.04406(18) 0.03058(15) -0.00234(13) 0.00612(11) -0.00156(13)
Fe1 0.0406(3) 0.0624(4) 0.0313(3) -0.0025(3) 0.0043(2) 0.0028(3)
P1 0.0320(5) 0.0496(6) 0.0339(5) -0.0016(4) 0.0077(4) 0.0017(4)
N1 0.0362(18) 0.047(2) 0.0342(16) -0.0031(14) 0.0062(14) -0.0028(14)
O1 0.0356(16) 0.066(2) 0.074(2) -0.0043(16) 0.0198(15) 0.0043(14)
C1 0.043(2) 0.051(3) 0.035(2) -0.0141(18) 0.0084(17) -0.0058(18)
C2 0.039(2) 0.053(3) 0.0337(19) -0.0079(17) 0.0072(17) -0.0045(18)
C3 0.042(2) 0.049(3) 0.050(2) -0.017(2) 0.0067(19) -0.0035(19)
C4 0.039(2) 0.047(3) 0.054(2) -0.013(2) 0.0088(19) -0.0042(19)
C5 0.039(2) 0.052(3) 0.072(3) -0.002(2) 0.007(2) 0.000(2)
C6 0.056(3) 0.042(3) 0.075(3) -0.001(2) 0.005(2) -0.001(2)
C7 0.059(3) 0.055(3) 0.092(4) 0.008(3) 0.012(3) 0.008(2)
C8 0.088(4) 0.060(4) 0.103(4) 0.019(3) 0.035(4) -0.002(3)
C9 0.107(5) 0.062(4) 0.079(4) 0.012(3) 0.009(4) -0.002(3)
C10 0.085(4) 0.074(4) 0.099(4) 0.012(3) -0.023(4) -0.009(3)
C11 0.058(3) 0.064(3) 0.089(4) 0.012(3) -0.002(3) -0.001(2)
C12 0.043(2) 0.062(3) 0.0327(19) -0.0117(19) 0.0060(17) 0.0032(19)
C13 0.039(2) 0.086(4) 0.045(2) -0.018(2) 0.0006(19) -0.003(2)
C14 0.046(3) 0.134(5) 0.037(2) -0.016(3) -0.004(2) -0.001(3)
C15 0.069(4) 0.114(5) 0.043(3) -0.002(3) -0.009(2) 0.026(3)
C16 0.078(4) 0.081(4) 0.040(2) 0.000(2) 0.000(2) 0.014(3)
C17 0.054(3) 0.069(3) 0.041(2) -0.005(2) -0.001(2) 0.003(2)
C18 0.035(2) 0.046(2) 0.0354(19) -0.0076(17) 0.0077(16) -0.0121(18)
C19 0.044(2) 0.057(3) 0.049(2) 0.006(2) 0.0144(19) 0.004(2)
C20 0.057(3) 0.071(3) 0.056(3) 0.001(2) 0.029(2) -0.003(2)
C21 0.074(3) 0.058(3) 0.041(2) 0.001(2) 0.016(2) -0.017(2)
C22 0.062(3) 0.056(3) 0.048(2) 0.010(2) 0.002(2) -0.007(2)
C23 0.043(2) 0.051(3) 0.048(2) -0.001(2) 0.0131(19) -0.002(2)
C24 0.035(2) 0.059(3) 0.045(2) -0.009(2) 0.0069(18) -0.0066(19)
C25 0.032(2) 0.062(3) 0.038(2) -0.0017(18) 0.0070(17) 0.0000(18)
C26 0.040(2) 0.079(3) 0.042(2) -0.001(2) -0.0023(19) 0.001(2)
C27 0.046(3) 0.092(4) 0.043(2) 0.014(3) 0.003(2) 0.009(3)
C28 0.043(2) 0.066(3) 0.049(2) 0.015(2) 0.010(2) 0.010(2)
C29 0.038(2) 0.059(3) 0.040(2) 0.002(2) 0.0054(17) 0.006(2)
C30 0.036(2) 0.053(3) 0.0336(19) -0.0013(17) 0.0096(16) 0.0064(18)
C31 0.045(2) 0.066(3) 0.034(2) -0.0031(19) 0.0113(18) 0.006(2)
C32 0.063(3) 0.074(3) 0.039(2) -0.015(2) 0.006(2) 0.010(2)
C33 0.062(3) 0.062(3) 0.050(3) -0.016(2) -0.003(2) 0.002(2)
C34 0.048(2) 0.052(3) 0.038(2) -0.0048(18) 0.0046(18) 0.005(2)
C35 0.039(2) 0.058(3) 0.047(2) -0.002(2) 0.0043(18) 0.0107(19)
C36 0.039(2) 0.062(3) 0.046(2) 0.002(2) 0.0126(18) -0.006(2)
C37 0.060(3) 0.056(3) 0.059(3) 0.002(2) 0.001(2) 0.013(2)
C38 0.065(3) 0.074(3) 0.064(3) -0.011(3) 0.012(2) 0.027(3)
C39 0.041(2) 0.079(3) 0.059(3) 0.000(2) -0.006(2) 0.011(2)
C40 0.044(2) 0.089(4) 0.054(3) 0.009(2) 0.021(2) -0.003(2)
C41 0.051(3) 0.072(3) 0.063(3) -0.007(2) 0.016(2) -0.021(2)
C42 0.057(3) 0.049(3) 0.067(3) 0.007(2) 0.017(2) -0.007(2)
Cl1 0.1253(18) 0.208(3) 0.257(3) 0.114(2) 0.0192(19) 0.0626(18)
Cl2 0.186(2) 0.181(2) 0.172(2) -0.0344(18) -0.0498(19) -0.0523(19)

loop_
_geom_bond_atom_site_label_1
_geom_bond_atom_site_label_2
_geom_bond_distance
_geom_bond_site_symmetry_2
_geom_bond_publ_flag
Pd1 C1 2.108(4) . ?
Pd1 C2 2.150(3) . ?
Pd1 N1 2.218(3) . ?
Pd1 P1 2.3385(10) . ?
Fe1 C34 2.016(4) . ?
Fe1 C25 2.024(4) . ?
Fe1 C29 2.029(4) . ?
Fe1 C33 2.040(5) . ?
Fe1 C32 2.042(4) . ?
Fe1 C31 2.055(4) . ?
Fe1 C26 2.055(4) . ?
Fe1 C28 2.057(4) . ?
Fe1 C30 2.058(4) . ?
Fe1 C27 2.063(4) . ?
P1 C30 1.817(4) . ?
P1 C36 1.895(4) . ?
P1 C35 1.907(4) . ?
N1 C24 1.281(4) . ?
N1 C18 1.436(4) . ?
O1 C3 1.245(4) . ?
C1 C2 1.421(5) . ?
C1 C12 1.468(5) . ?
C2 C3 1.450(5) . ?
C3 C4 1.487(6) . ?
C4 C5 1.321(5) . ?
C5 C6 1.463(6) . ?
C6 C7 1.395(6) . ?
C6 C11 1.402(6) . ?
C7 C8 1.371(6) . ?
C8 C9 1.377(7) . ?
C9 C10 1.351(7) . ?
C10 C11 1.378(7) . ?
C12 C13 1.392(6) . ?
C12 C17 1.405(6) . ?
C13 C14 1.376(7) . ?
C14 C15 1.374(7) . ?
C15 C16 1.375(7) . ?
C16 C17 1.385(6) . ?
C18 C23 1.375(5) . ?
C18 C19 1.391(5) . ?
C19 C20 1.377(5) . ?
C20 C21 1.367(6) . ?
C21 C22 1.377(6) . ?
C22 C23 1.389(5) . ?
C24 C25 1.457(5) . ?
C25 C29 1.428(6) . ?
C25 C26 1.437(5) . ?
C26 C27 1.420(6) . ?
C27 C28 1.420(6) . ?
C28 C29 1.415(5) . ?
C30 C34 1.440(5) . ?
C30 C31 1.441(5) . ?
C31 C32 1.408(6) . ?
C32 C33 1.410(6) . ?
C33 C34 1.417(5) . ?
C35 C37 1.527(6) . ?
C35 C39 1.536(5) . ?
C35 C38 1.539(5) . ?
C36 C40 1.530(5) . ?
C36 C42 1.537(6) . ?
C36 C41 1.537(6) . ?
Cl1 C1SA 1.625(7) . ?
Cl1 C1SB 1.722(7) . ?
Cl2 C1SA 1.646(7) . ?
Cl2 C1SB 1.660(7) . ?
